data_7006724
loop_
_publ_author_name
'Djukic, Jean-Pierre'
'Michon, Christophe'
'Ratkovic, Zoran'
'Kyritsakas-Gruber, Nathalie'
'de Cian, Andr\'e'
'Pfeffer, Michel'

_publ_section_title
;
 New manganese-scaffolded organic triple-deckers based on quinoxaline,
 pyrazine and pyrimidine cores.
;
_journal_issue 12
_journal_name_full 'Dalton transactions (Cambridge, England : 2003)'
_journal_page_first 1564
_journal_page_last 1573
_journal_paper_doi 10.1039/b513322j
_journal_year 2006
_chemical_formula_moiety 'C72 H76 Cl2 Mn2 N8 O7'
_chemical_formula_sum 'C72 H76 Cl2 Mn2 N8 O7'
_chemical_formula_weight 1346.24
_chemical_name_systematic ' ?'
_space_group_IT_number 14
_symmetry_cell_setting monoclinic
_symmetry_space_group_name_Hall '-P 2yn'
_symmetry_space_group_name_H-M 'P 1 21/n 1'
_cell_angle_alpha 90
_cell_angle_beta 97.232(5)
_cell_angle_gamma 90
_cell_formula_units_Z 2
_cell_length_a 12.0775(2)
_cell_length_b 11.8548(2)
_cell_length_c 26.0230(5)
_cell_measurement_reflns_used 18493
_cell_measurement_temperature 173
_cell_measurement_theta_max 30.0
_cell_measurement_theta_min 1.4
_cell_volume 3696.24(12)
_computing_publication_material CIFGEN_IN_OpenMoleN_(_1997)
_computing_structure_refinement LSFM_OpenMoleN_(_1997)
_computing_structure_solution Direct_methods_(SIR,_Burla_et_al.,_1989)
_diffrn_ambient_temperature 173
_diffrn_measured_fraction_theta_full 0.996
_diffrn_measured_fraction_theta_max 0.996
_diffrn_measurement_details
;
18493 reflections were collected using program Collect
("Collect" Data collection software, Nonius B.V., 1998)
The conditions were as follow : crystal to detector distance = 36. mm.
Scan angle = 1.1 deg 1 scans of 50 sec per frame.
Data collection was divided into 2 set(s)
with the following starting angles and number of frames :

Set 1 Theta = 8.80 Omega = 0.00 Kappa = 0.00 165 frames
Set 2 Theta = -8.50 Kappa = 109.00 Phi = 0.00 46 frames
Friedel pairs were averaged. Internal R = 0.04
;
_diffrn_measurement_device_type KappaCCD
_diffrn_measurement_method '\p scans'
_diffrn_radiation_monochromator graphite
_diffrn_radiation_type Mo-K\a
_diffrn_radiation_wavelength 0.71073
_diffrn_reflns_av_R_equivalents 0.040
_diffrn_reflns_av_sigmaI/netI 0.333
_diffrn_reflns_limit_h_max 16
_diffrn_reflns_limit_h_min -16
_diffrn_reflns_limit_k_max 16
_diffrn_reflns_limit_k_min -13
_diffrn_reflns_limit_l_max 36
_diffrn_reflns_limit_l_min -36
_diffrn_reflns_number 18493
_diffrn_reflns_theta_full 30.02
_diffrn_reflns_theta_max 30.02
_diffrn_reflns_theta_min 2.5
_diffrn_source xray_tube
_diffrn_standards_decay_% 0
_exptl_absorpt_coefficient_mu 0.468
_exptl_absorpt_correction_T_max 0.971
_exptl_absorpt_correction_T_min 0.910
_exptl_absorpt_correction_type refdelf_(Walker_&_Stuart,_1983)
_exptl_crystal_colour orange
_exptl_crystal_density_diffrn 1.21
_exptl_crystal_density_method none
_exptl_crystal_description prism
_exptl_crystal_F_000 1408
_exptl_crystal_size_max 0.20
_exptl_crystal_size_mid 0.06
_exptl_crystal_size_min 0.06
_refine_diff_density_max 1.138
_refine_diff_density_min -0.866
_refine_ls_extinction_method none
_refine_ls_goodness_of_fit_all 1.586
_refine_ls_goodness_of_fit_ref 1.090
_refine_ls_hydrogen_treatment noref
_refine_ls_matrix_type full
_refine_ls_number_constraints 0
_refine_ls_number_parameters 423
_refine_ls_number_reflns 4648
_refine_ls_number_restraints 4
_refine_ls_R_factor_all 0.116
_refine_ls_R_factor_gt 0.061
_refine_ls_shift/esd_mean 0.002
_refine_ls_shift/su_max 0.013
_refine_ls_structure_factor_coef F
_refine_ls_weighting_scheme sigma
_refine_ls_wR_factor_all 0.234
_refine_ls_wR_factor_ref 0.087
_reflns_number_gt 4648
_reflns_number_total 11258
_reflns_threshold_expression >3.0\s(I)
_cod_data_source_file b513322j.txt
_cod_data_source_block 4d
_cod_original_cell_volume 3696.2(1)
_cod_database_code 7006724

loop_
_symmetry_equiv_pos_as_xyz
x,y,z
1/2-x,1/2+y,1/2-z
-x,-y,-z
1/2+x,1/2-y,1/2+z

loop_
_atom_site_aniso_label
_atom_site_aniso_U_11
_atom_site_aniso_U_22
_atom_site_aniso_U_33
_atom_site_aniso_U_12
_atom_site_aniso_U_13
_atom_site_aniso_U_23
_atom_site_aniso_type_symbol
MN 0.0141(3) 0.0160(3) 0.0281(4) -0.0005(4) 0.0006(3) -0.0011(4) Mn
C1 0.028(3) 0.031(3) 0.027(3) 0.000(3) 0.004(2) -0.000(2) C
O1 0.019(2) 0.070(3) 0.045(3) 0.002(2) -0.008(2) 0.001(2) O
C2 0.022(3) 0.021(2) 0.045(3) -0.001(2) 0.004(3) -0.004(2) C
O2 0.044(3) 0.023(2) 0.074(3) -0.009(2) 0.011(2) 0.010(2) O
C3 0.023(3) 0.029(3) 0.039(3) 0.005(2) -0.006(3) -0.009(3) C
O3 0.048(3) 0.068(3) 0.040(2) 0.013(2) 0.003(2) -0.021(2) O
C4 0.018(2) 0.017(2) 0.024(3) -0.000(2) 0.005(2) 0.001(2) C
C5 0.018(2) 0.023(2) 0.021(2) 0.002(2) 0.008(2) 0.001(2) C
C6 0.034(3) 0.030(3) 0.028(3) 0.005(3) 0.008(2) 0.005(2) C
C7 0.041(3) 0.051(4) 0.029(3) 0.021(3) 0.002(3) 0.007(3) C
C8 0.029(3) 0.074(4) 0.031(3) 0.011(3) -0.005(3) -0.009(3) C
C9 0.027(3) 0.049(3) 0.038(3) -0.006(3) 0.005(3) -0.013(3) C
C10 0.025(3) 0.028(3) 0.027(3) -0.000(2) 0.006(2) -0.002(2) C
C11 0.020(3) 0.029(3) 0.034(3) 0.001(2) 0.011(2) -0.000(2) C
C12 0.018(3) 0.039(3) 0.045(3) -0.003(3) 0.013(2) -0.000(3) C
C13 0.032(3) 0.043(3) 0.040(3) -0.004(3) 0.018(2) 0.011(3) C
C14 0.028(3) 0.040(3) 0.041(3) -0.001(3) 0.015(3) -0.004(3) C
C15 0.014(2) 0.014(2) 0.024(3) 0.001(2) 0.001(2) -0.002(2) C
C16 0.015(2) 0.013(2) 0.023(2) -0.000(2) 0.002(2) 0.002(2) C
C17 0.015(2) 0.018(2) 0.025(3) -0.001(2) 0.003(2) 0.000(2) C
C18 0.022(3) 0.023(2) 0.025(3) 0.003(2) 0.001(2) 0.006(2) C
C19 0.019(3) 0.021(2) 0.032(3) 0.007(2) -0.001(2) 0.002(2) C
C20 0.014(2) 0.021(2) 0.032(3) 0.003(2) 0.003(2) -0.002(2) C
C21 0.017(2) 0.014(2) 0.022(3) 0.003(2) 0.004(2) -0.000(2) C
N1 0.013(2) 0.015(2) 0.024(2) 0.001(2) 0.001(2) -0.001(2) N
C22 0.024(3) 0.015(2) 0.031(3) 0.001(2) 0.001(2) 0.002(2) C
C23 0.020(2) 0.021(2) 0.030(3) 0.007(2) 0.001(2) 0.003(2) C
C24 0.015(2) 0.021(2) 0.037(3) 0.002(2) 0.001(2) -0.000(2) C
N2 0.015(2) 0.017(2) 0.029(2) -0.000(2) 0.002(2) 0.000(2) N
N3 0.021(2) 0.033(2) 0.024(2) 0.010(2) 0.005(2) 0.010(2) N
N4 0.023(2) 0.030(2) 0.019(2) 0.003(2) 0.001(2) 0.006(2) N
C25 0.022(3) 0.026(3) 0.026(3) -0.001(2) 0.004(2) -0.000(2) C
C26 0.020(3) 0.032(3) 0.025(3) 0.003(2) 0.008(2) 0.002(2) C
C27 0.028(3) 0.034(3) 0.056(4) -0.005(3) 0.005(3) 0.000(3) C
C28 0.036(3) 0.034(3) 0.079(5) 0.007(3) 0.018(3) 0.014(3) C
C29 0.028(3) 0.058(4) 0.061(4) 0.016(3) 0.015(3) 0.026(3) C
C30 0.019(3) 0.067(4) 0.035(3) 0.006(3) 0.001(3) 0.003(3) C
C31 0.029(3) 0.037(3) 0.029(3) 0.003(3) 0.007(2) -0.003(3) C
C32 0.029(3) 0.048(3) 0.027(3) 0.005(3) 0.008(2) 0.006(3) C
C33 0.057(4) 0.097(5) 0.040(4) 0.031(4) 0.013(3) 0.037(4) C
C34 0.063(4) 0.052(4) 0.040(4) -0.002(4) 0.023(3) 0.011(3) C
C35 0.050(4) 0.077(5) 0.026(3) -0.004(4) 0.006(3) 0.000(4) C
C36 0.11(1) 0.059(9) 0.06(1) 0.027(9) 0.036(9) 0.016(8) C
CL1 0.100(4) 0.173(5) 0.137(4) 0.058(4) 0.031(3) 0.077(4) Cl
CL2 0.072(3) 0.143(5) 0.101(3) 0.005(3) 0.047(2) -0.019(3) Cl

loop_
_atom_site_label
_atom_site_fract_x
_atom_site_fract_y
_atom_site_fract_z
_atom_site_U_iso_or_equiv
_atom_site_occupancy
_atom_site_thermal_displace_type
_atom_site_calc_flag
_atom_site_calc_attached_atom
_atom_site_type_symbol
MN 1.00125(6) 0.23340(6) 0.29547(3) 0.0185(3) 1.000 Uani ? ? Mn
C1 1.1394(5) 0.2208(5) 0.3300(2) 0.028(3) 1.000 Uani ? ? C
O1 1.2242(3) 0.2189(4) 0.3559(2) 0.039(2) 1.000 Uani ? ? O
C2 1.0406(5) 0.3636(4) 0.2675(2) 0.027(3) 1.000 Uani ? ? C
O2 1.0689(4) 0.4451(3) 0.2496(2) 0.042(2) 1.000 Uani ? ? O
C3 0.9658(5) 0.2867(5) 0.3566(2) 0.030(3) 1.000 Uani ? ? C
O3 0.9460(4) 0.3193(4) 0.3960(2) 0.051(3) 1.000 Uani ? ? O
C4 1.0179(4) 0.1283(4) 0.2259(2) 0.020(2) 1.000 Uani ? ? C
C5 0.9149(4) 0.1225(4) 0.1863(2) 0.020(2) 1.000 Uani ? ? C
C6 0.8657(5) 0.2169(5) 0.1605(2) 0.030(3) 1.000 Uani ? ? C
C7 0.7742(5) 0.2060(6) 0.1226(2) 0.040(3) 1.000 Uani ? ? C
C8 0.7302(5) 0.1005(7) 0.1096(3) 0.041(4) 1.000 Uani ? ? C
C9 0.7771(5) 0.0066(6) 0.1348(2) 0.037(3) 1.000 Uani ? ? C
C10 0.8689(5) 0.0181(5) 0.1725(2) 0.027(3) 1.000 Uani ? ? C
C11 1.1270(4) 0.1313(5) 0.1980(2) 0.027(3) 1.000 Uani ? ? C
C12 1.2351(5) 0.1620(5) 0.2330(2) 0.032(3) 1.000 Uani ? ? C
C13 1.1154(5) 0.2221(5) 0.1548(2) 0.038(3) 1.000 Uani ? ? C
C14 1.1416(5) 0.0178(5) 0.1704(2) 0.036(3) 1.000 Uani ? ? C
C15 1.0132(4) 0.0544(4) 0.2707(2) 0.017(2) 1.000 Uani ? ? C
C16 0.9169(4) 0.0623(4) 0.3001(2) 0.016(2) 1.000 Uani ? ? C
C17 0.9162(4) 0.0007(4) 0.3473(2) 0.019(2) 1.000 Uani ? ? C
C18 1.0033(4) -0.0696(4) 0.3653(2) 0.023(3) 1.000 Uani ? ? C
C19 1.0929(4) -0.0797(4) 0.3364(2) 0.023(3) 1.000 Uani ? ? C
C20 1.0993(4) -0.0209(4) 0.2920(2) 0.021(2) 1.000 Uani ? ? C
C21 0.8142(4) 0.1250(4) 0.2790(2) 0.018(2) 1.000 Uani ? ? C
N1 0.8366(3) 0.2333(3) 0.2693(2) 0.017(2) 1.000 Uani ? ? N
C22 0.7524(5) 0.3019(4) 0.2517(2) 0.023(2) 1.000 Uani ? ? C
C23 0.6450(4) 0.2602(4) 0.2438(2) 0.023(2) 1.000 Uani ? ? C
C24 0.6287(4) 0.1484(4) 0.2554(2) 0.023(3) 1.000 Uani ? ? C
N2 0.7132(3) 0.0790(3) 0.2734(2) 0.020(2) 1.000 Uani ? ? N
N3 0.8261(4) 0.0172(4) 0.3744(2) 0.026(2) 1.000 Uani ? ? N
N4 0.8283(4) -0.0278(4) 0.4235(2) 0.024(2) 1.000 Uani ? ? N
C25 0.7442(5) -0.0055(4) 0.4473(2) 0.025(3) 1.000 Uani ? ? C
C26 0.6504(4) 0.0675(5) 0.4233(2) 0.025(3) 1.000 Uani ? ? C
C27 0.6593(5) 0.1842(5) 0.4274(3) 0.038(3) 1.000 Uani ? ? C
C28 0.5781(5) 0.2532(5) 0.4026(3) 0.046(4) 1.000 Uani ? ? C
C29 0.4874(5) 0.2081(6) 0.3722(3) 0.046(4) 1.000 Uani ? ? C
C30 0.4768(5) 0.0923(6) 0.3674(2) 0.035(3) 1.000 Uani ? ? C
C31 0.5585(5) 0.0225(5) 0.3929(2) 0.031(3) 1.000 Uani ? ? C
C32 0.7421(5) -0.0541(5) 0.5014(2) 0.033(3) 1.000 Uani ? ? C
C33 0.8491(6) -0.1197(7) 0.5188(3) 0.060(4) 1.000 Uani ? ? C
C34 0.6408(6) -0.1323(6) 0.5005(3) 0.050(4) 1.000 Uani ? ? C
C35 0.7300(6) 0.0411(7) 0.5388(3) 0.047(4) 1.000 Uani ? ? C
C36 0.386(2) 0.051(1) 0.0606(6) 0.08(1) 0.500 Uani ? ? C
CL1 0.4211(5) 0.1486(6) 0.0208(3) 0.133(4) 0.500 Uani ? ? Cl
CL2 0.4358(4) 0.1044(6) 0.1253(2) 0.101(3) 0.500 Uani ? ? Cl
O4 0.041(1) -0.043(1) -0.0089(5) 0.090(4) 0.500 Uiso ? ? O
C37 0.147(1) -0.038(1) 0.0174(7) 0.067(5) 0.500 Uiso ? ? C
H01 0.7619 0.0523 0.3575 0.0466 1.000 Uiso ? ? H
H1 0.8953 0.2897 0.1690 0.0390 1.000 Uiso calc C6 H
H2 0.7418 0.2712 0.1055 0.0530 1.000 Uiso calc C7 H
H3 0.6682 0.0929 0.0835 0.0592 1.000 Uiso calc C8 H
H4 0.7468 -0.0661 0.1264 0.0492 1.000 Uiso calc C9 H
H5 0.9009 -0.0475 0.1893 0.0344 1.000 Uiso calc C10 H
H6 1.2959 0.1618 0.2131 0.0433 1.000 Uiso calc C12 H
H7 1.2278 0.2349 0.2473 0.0433 1.000 Uiso calc C12 H
H8 1.2484 0.1083 0.2602 0.0433 1.000 Uiso calc C12 H
H9 1.1812 0.2232 0.1383 0.0486 1.000 Uiso calc C13 H
H10 1.0530 0.2048 0.1300 0.0486 1.000 Uiso calc C13 H
H11 1.1048 0.2940 0.1695 0.0486 1.000 Uiso calc C13 H
H12 1.2072 0.0205 0.1538 0.0463 1.000 Uiso calc C14 H
H13 1.1478 -0.0414 0.1952 0.0463 1.000 Uiso calc C14 H
H14 1.0786 0.0047 0.1454 0.0463 1.000 Uiso calc C14 H
H15 1.0026 -0.1104 0.3967 0.0308 1.000 Uiso calc C18 H
H16 1.1519 -0.1299 0.3483 0.0316 1.000 Uiso calc C19 H
H17 1.1632 -0.0303 0.2746 0.0288 1.000 Uiso calc C20 H
H18 0.7665 0.3788 0.2447 0.0308 1.000 Uiso calc C22 H
H19 0.5841 0.3071 0.2308 0.0312 1.000 Uiso calc C23 H
H20 0.5549 0.1190 0.2505 0.0321 1.000 Uiso calc C24 H
H21 0.7224 0.2166 0.4475 0.0514 1.000 Uiso calc C27 H
H22 0.5847 0.3327 0.4065 0.0635 1.000 Uiso calc C28 H
H23 0.4323 0.2563 0.3546 0.0626 1.000 Uiso calc C29 H
H24 0.4141 0.0606 0.3467 0.0527 1.000 Uiso calc C30 H
H25 0.5512 -0.0570 0.3895 0.0407 1.000 Uiso calc C31 H
H26 0.8462 -0.1493 0.5525 0.0831 1.000 Uiso calc C33 H
H27 0.8563 -0.1799 0.4953 0.0831 1.000 Uiso calc C33 H
H28 0.9115 -0.0707 0.5193 0.0831 1.000 Uiso calc C33 H
H29 0.6387 -0.1632 0.5341 0.0649 1.000 Uiso calc C34 H
H30 0.5744 -0.0906 0.4905 0.0649 1.000 Uiso calc C34 H
H31 0.6464 -0.1917 0.4765 0.0649 1.000 Uiso calc C34 H
H32 0.7286 0.0112 0.5726 0.0663 1.000 Uiso calc C35 H
H33 0.7913 0.0914 0.5390 0.0663 1.000 Uiso calc C35 H
H34 0.6624 0.0805 0.5284 0.0663 1.000 Uiso calc C35 H

loop_
_atom_type_symbol
_atom_type_description
_atom_type_scat_dispersion_real
_atom_type_scat_dispersion_imag
_atom_type_scat_source
C ? 0.002 0.002 International_Tables_Vol_IV_Table_2.3.1
H ? 0.000 0.000 International_Tables_Vol_IV_Table_2.3.1
Cl ? 0.132 0.159 International_Tables_Vol_IV_Table_2.3.1
Mn ? 0.295 0.729 International_Tables_Vol_IV_Table_2.3.1
N ? 0.004 0.003 International_Tables_Vol_IV_Table_2.3.1
O ? 0.008 0.006 International_Tables_Vol_IV_Table_2.3.1

loop_
_geom_angle_atom_site_label_1
_geom_angle_atom_site_label_2
_geom_angle_atom_site_label_3
_geom_angle
_geom_angle_site_symmetry_1
_geom_angle_site_symmetry_2
_geom_angle_site_symmetry_3
_geom_angle_publ_flag
C1 MN C2 89.8(3) . . . ?
C1 MN C3 84.2(3) . . . ?
C1 MN C4 100.7(2) . . . ?
C1 MN C15 88.6(2) . . . ?
C1 MN C16 107.0(2) . . . ?
C1 MN N1 168.7(2) . . . ?
C2 MN C3 99.2(3) . . . ?
C2 MN C4 95.5(2) . . . ?
C2 MN C15 132.2(2) . . . ?
C2 MN C16 158.2(2) . . . ?
C2 MN N1 99.4(2) . . . ?
C3 MN C4 164.6(2) . . . ?
C3 MN C15 128.1(2) . . . ?
C3 MN C16 96.2(2) . . . ?
C3 MN N1 88.0(2) . . . ?
C4 MN C15 38.4(2) . . . ?
C4 MN C16 68.4(2) . . . ?
C4 MN N1 85.0(2) . . . ?
C15 MN C16 38.1(2) . . . ?
C15 MN N1 90.0(2) . . . ?
C16 MN N1 65.8(2) . . . ?
C5 C4 C11 110.4(4) . . . ?
C5 C4 C15 113.8(4) . . . ?
C11 C4 C15 119.8(4) . . . ?
C4 C5 C6 123.6(5) . . . ?
C4 C5 C10 119.0(5) . . . ?
C6 C5 C10 117.3(5) . . . ?
C5 C6 C7 121.2(6) . . . ?
C6 C7 C8 120.1(6) . . . ?
C7 C8 C9 119.6(6) . . . ?
C8 C9 C10 120.0(6) . . . ?
C5 C10 C9 121.9(6) . . . ?
C4 C11 C12 115.3(5) . . . ?
C4 C11 C13 110.1(5) . . . ?
C4 C11 C14 110.1(4) . . . ?
C12 C11 C13 104.9(5) . . . ?
C12 C11 C14 110.1(5) . . . ?
C13 C11 C14 105.8(5) . . . ?
C4 C15 C16 119.2(4) . . . ?
C4 C15 C20 125.7(5) . . . ?
C16 C15 C20 115.0(5) . . . ?
C15 C16 C17 120.2(4) . . . ?
C15 C16 C21 121.1(4) . . . ?
C17 C16 C21 118.4(4) . . . ?
C16 C17 C18 120.9(5) . . . ?
C16 C17 N3 117.2(4) . . . ?
C18 C17 N3 121.9(5) . . . ?
C17 C18 C19 118.6(5) . . . ?
C18 C19 C20 122.9(5) . . . ?
C15 C20 C19 122.3(5) . . . ?
C16 C21 N1 111.5(4) . . . ?
C16 C21 N2 123.2(4) . . . ?
N1 C21 N2 125.2(5) . . . ?
C21 N1 C22 118.9(4) . . . ?
N1 C22 C23 119.6(5) . . . ?
C22 C23 C24 118.0(5) . . . ?
C23 C24 N2 122.6(5) . . . ?
C21 N2 C24 115.7(4) . . . ?
C17 N3 N4 119.5(4) . . . ?
N3 N4 C25 116.3(4) . . . ?
N4 C25 C26 121.4(5) . . . ?
N4 C25 C32 118.3(5) . . . ?
C26 C25 C32 120.3(5) . . . ?
C25 C26 C27 119.7(6) . . . ?
C25 C26 C31 121.7(5) . . . ?
C27 C26 C31 118.4(6) . . . ?
C26 C27 C28 120.8(6) . . . ?
C27 C28 C29 120.5(6) . . . ?
C28 C29 C30 119.7(6) . . . ?
C29 C30 C31 119.7(6) . . . ?
C26 C31 C30 120.8(6) . . . ?
C25 C32 C33 110.8(5) . . . ?
C25 C32 C34 108.8(5) . . . ?
C25 C32 C35 109.1(5) . . . ?
C33 C32 C34 109.9(6) . . . ?
C33 C32 C35 109.6(6) . . . ?
C34 C32 C35 108.6(5) . . . ?
CL1 C36 CL2 105(1) . . . ?
O4 O4 C37 114(1) 3_555 . . ?

loop_
_geom_bond_atom_site_label_1
_geom_bond_atom_site_label_2
_geom_bond_distance
_geom_bond_site_symmetry_1
_geom_bond_site_symmetry_2
_geom_bond_publ_flag
MN C1 1.799(6) . . ?
MN C2 1.795(6) . . ?
MN C3 1.812(7) . . ?
MN C4 2.228(5) . . ?
MN C15 2.227(5) . . ?
MN C16 2.279(5) . . ?
MN N1 2.019(4) . . ?
C1 O1 1.154(7) . . ?
C2 O2 1.144(7) . . ?
C3 O3 1.150(7) . . ?
C4 C5 1.514(7) . . ?
C4 C11 1.582(7) . . ?
C4 C15 1.465(7) . . ?
C5 C6 1.398(7) . . ?
C5 C10 1.385(8) . . ?
C6 C7 1.393(9) . . ?
C7 C8 1.38(1) . . ?
C8 C9 1.38(1) . . ?
C9 C10 1.392(8) . . ?
C11 C12 1.539(8) . . ?
C11 C13 1.551(8) . . ?
C11 C14 1.544(8) . . ?
C15 C16 1.472(7) . . ?
C15 C20 1.429(7) . . ?
C16 C17 1.432(7) . . ?
C16 C21 1.490(7) . . ?
C17 C18 1.377(7) . . ?
C17 N3 1.383(7) . . ?
C18 C19 1.399(8) . . ?
C19 C20 1.358(8) . . ?
C21 N1 1.343(6) . . ?
C21 N2 1.327(6) . . ?
N1 C22 1.337(7) . . ?
C22 C23 1.379(8) . . ?
C23 C24 1.380(7) . . ?
C24 N2 1.348(7) . . ?
N3 N4 1.381(6) . . ?
N4 C25 1.283(7) . . ?
C25 C26 1.498(8) . . ?
C25 C32 1.523(8) . . ?
C26 C27 1.390(8) . . ?
C26 C31 1.385(8) . . ?
C27 C28 1.374(9) . . ?
C28 C29 1.38(1) . . ?
C29 C30 1.38(1) . . ?
C30 C31 1.391(9) . . ?
C32 C33 1.527(9) . . ?
C32 C34 1.53(1) . . ?
C32 C35 1.51(1) . . ?
C36 CL1 1.64(2) . . ?
C36 CL2 1.83(2) . . ?
O4 O4 1.52(3) . 3_555 ?
O4 C37 1.38(2) . . ?

loop_
_geom_contact_atom_site_label_1
_geom_contact_atom_site_label_2
_geom_contact_distance
_geom_contact_site_symmetry_1
_geom_contact_site_symmetry_2
_geom_contact_publ_flag
? ? ? ? ? ?
